data_2217047
loop_
_publ_author_name
'P. Sakthivel'
'P. S. Joseph'
'P. Thomas Muthiah'
'K. Sethusankar'
' S. Thennarasu'

_publ_section_title <i>N</i>-[1-(5-Acetamido-3-acetyl-2-methyl-2,3-dihydro-1,3,4-thiadiazol-2-yl)-2-phenylethyl]acetamide
_journal_coeditor_code GD2020
_journal_issue 1
_journal_name_full 'Acta Crystallographica Section E'
_journal_page_first o216
_journal_page_last o216
_journal_paper_doi 10.1107/S1600536807064823
_journal_volume 64
_journal_year 2008
_chemical_formula_iupac 'C17 H22 N4 O3 S'
_chemical_formula_moiety 'C17 H22 N4 O3 S'
_chemical_formula_sum 'C17 H22 N4 O3 S'
_chemical_formula_weight 362.46
_chemical_name_common thiadiazole
_chemical_name_systematic N-[1-(5-Acetamido-3-acetyl-2-methyl-2,3-dihydro-1,3,4-thiadiazol-2-yl)-2-phenylethyl]acetamide
_space_group_IT_number 61
_symmetry_cell_setting orthorhombic
_symmetry_space_group_name_Hall '-P 2ac 2ab'
_symmetry_space_group_name_H-M 'P b c a'
_atom_sites_solution_hydrogens geom
_atom_sites_solution_primary direct
_atom_sites_solution_secondary difmap
_cell_angle_alpha 90
_cell_angle_beta 90
_cell_angle_gamma 90
_cell_formula_units_Z 8
_cell_length_a 18.3623(9)
_cell_length_b 14.1565(7)
_cell_length_c 14.1386(7)
_cell_measurement_reflns_used 9035
_cell_measurement_temperature 293(2)
_cell_measurement_theta_max 26.309
_cell_measurement_theta_min 2.218
_cell_volume 3675.3(3)
_computing_cell_refinement 'APEX2 and SAINT-NT (Bruker,2004)'
_computing_data_collection 'APEX2 (Bruker,2004)'
_computing_data_reduction 'SAINT-NT and XPREP (Bruker,2004)'
_computing_molecular_graphics 'ORTEP32 in WinGX (Farrugia, 1999)'
_computing_publication_material 'PLATON (Spek, 2003)'
_computing_structure_refinement 'SHELXL97 (Sheldrick, 1997)'
_computing_structure_solution 'SHELXS97( Sheldrick, 1997)'
_diffrn_ambient_temperature 293(2)
_diffrn_measured_fraction_theta_full 0.997
_diffrn_measured_fraction_theta_max 0.997
_diffrn_measurement_device_type 'Bruker AXS (Kappa Apex2) diffractometer'
_diffrn_measurement_method '\w and \f scan'
_diffrn_radiation_monochromator graphite
_diffrn_radiation_source 'fine focus sealed tube'
_diffrn_radiation_type MoK\a
_diffrn_radiation_wavelength 0.71073
_diffrn_reflns_av_R_equivalents 0.0506
_diffrn_reflns_av_sigmaI/netI 0.0279
_diffrn_reflns_limit_h_max 25
_diffrn_reflns_limit_h_min -25
_diffrn_reflns_limit_k_max 19
_diffrn_reflns_limit_k_min -19
_diffrn_reflns_limit_l_max 19
_diffrn_reflns_limit_l_min -19
_diffrn_reflns_number 81394
_diffrn_reflns_reduction_process
;
;
_diffrn_reflns_theta_full 30.19
_diffrn_reflns_theta_max 30.19
_diffrn_reflns_theta_min 2.22
_diffrn_standards_decay_% 0
_diffrn_standards_interval_count 0
_diffrn_standards_number 0
_exptl_absorpt_coefficient_mu 0.200
_exptl_absorpt_correction_T_max 0.965
_exptl_absorpt_correction_T_min 0.949
_exptl_absorpt_correction_type multi-scan
_exptl_absorpt_process_details '(SADABS; Bruker, 2004)'
_exptl_crystal_colour colourless
_exptl_crystal_density_diffrn 1.310
_exptl_crystal_density_method 'Not Measured'
_exptl_crystal_description block
_exptl_crystal_F_000 1536
_exptl_crystal_size_max 0.26
_exptl_crystal_size_mid 0.22
_exptl_crystal_size_min 0.18
_refine_diff_density_max 0.291
_refine_diff_density_min -0.270
_refine_ls_extinction_method none
_refine_ls_goodness_of_fit_ref 1.077
_refine_ls_hydrogen_treatment constr
_refine_ls_matrix_type full
_refine_ls_number_parameters 230
_refine_ls_number_reflns 5439
_refine_ls_number_restraints 0
_refine_ls_restrained_S_all 1.077
_refine_ls_R_factor_all 0.0944
_refine_ls_R_factor_gt 0.0471
_refine_ls_shift/su_max 0.001
_refine_ls_shift/su_mean 0.000
_refine_ls_structure_factor_coef Fsqd
_refine_ls_weighting_details 'calc w=1/[\s^2^(Fo^2^)+(0.0510P)^2^+1.6574P] where P=(Fo^2^+2Fc^2^)/3'
_refine_ls_weighting_scheme calc
_refine_ls_wR_factor_gt 0.1107
_refine_ls_wR_factor_ref 0.1418
_reflns_number_gt 3358
_reflns_number_total 5439
_reflns_threshold_expression >2sigma(I)
_cod_data_source_file gd2020.cif
_cod_data_source_block I
_cod_database_code 2217047
_cod_database_fobs_code 2217047

loop_
_symmetry_equiv_pos_site_id
_symmetry_equiv_pos_as_xyz
1 x,y,z
2 1/2-x,-y,1/2+z
3 1/2+x,1/2-y,-z
4 -x,1/2+y,1/2-z
5 -x,-y,-z
6 1/2+x,y,1/2-z
7 1/2-x,1/2+y,z
8 x,1/2-y,1/2+z

loop_
_atom_site_aniso_label
_atom_site_aniso_U_11
_atom_site_aniso_U_22
_atom_site_aniso_U_33
_atom_site_aniso_U_12
_atom_site_aniso_U_13
_atom_site_aniso_U_23
S1 0.0386(2) 0.0586(3) 0.0467(3) -0.0125(2) 0.0111(2) -0.0109(2)
O1 0.0318(7) 0.0912(12) 0.0624(9) -0.0136(7) -0.0069(6) 0.0129(8)
O2 0.0470(8) 0.0966(13) 0.0652(10) -0.0142(8) -0.0205(7) 0.0162(9)
O3 0.0711(12) 0.1449(19) 0.0504(9) -0.0258(12) 0.0057(9) -0.0311(11)
N1 0.0303(7) 0.0464(9) 0.0436(8) -0.0057(6) 0.0018(6) 0.0007(7)
N2 0.0281(7) 0.0531(9) 0.0454(8) -0.0080(6) -0.0011(6) 0.0075(7)
N3 0.0283(7) 0.0488(9) 0.0433(8) -0.0062(6) -0.0009(6) 0.0066(7)
N4 0.0320(7) 0.0535(10) 0.0409(8) -0.0048(6) 0.0004(6) 0.0000(7)
C1 0.0518(11) 0.0518(12) 0.0536(12) 0.0004(9) -0.0013(9) 0.0028(10)
C2 0.0607(14) 0.0488(14) 0.100(2) -0.0011(11) 0.0159(13) 0.0056(13)
C3 0.0532(14) 0.0568(16) 0.123(3) -0.0071(11) 0.0119(15) -0.0369(17)
C4 0.0715(16) 0.091(2) 0.0726(17) 0.0014(14) -0.0091(13) -0.0444(16)
C5 0.0665(14) 0.0674(15) 0.0406(10) 0.0033(11) 0.0007(10) -0.0107(10)
C6 0.0299(8) 0.0450(10) 0.0414(9) 0.0017(7) 0.0022(7) -0.0062(8)
C7 0.0293(8) 0.0481(11) 0.0523(11) -0.0021(7) 0.0007(7) -0.0030(8)
C8 0.0255(7) 0.0434(10) 0.0447(9) -0.0043(7) 0.0017(7) 0.0002(8)
C9 0.0323(9) 0.0447(11) 0.0540(11) -0.0037(7) 0.0041(8) 0.0032(9)
C10 0.0530(13) 0.0831(18) 0.0647(14) -0.0196(12) 0.0135(11) 0.0139(12)
C11 0.0282(8) 0.0451(11) 0.0507(10) -0.0038(7) 0.0041(7) 0.0027(8)
C12 0.0401(11) 0.0489(13) 0.0969(18) 0.0046(9) 0.0076(11) 0.0088(12)
C13 0.0444(10) 0.0548(12) 0.0492(11) -0.0061(9) -0.0091(8) 0.0102(9)
C14 0.0582(13) 0.0940(19) 0.0421(11) -0.0131(12) -0.0022(10) 0.0073(11)
C15 0.0322(8) 0.0364(9) 0.0406(9) -0.0064(7) 0.0033(7) -0.0010(7)
C16 0.0531(12) 0.0622(14) 0.0490(11) -0.0143(10) -0.0069(9) -0.0075(10)
C17 0.0591(14) 0.119(2) 0.0658(16) -0.0205(15) -0.0220(12) -0.0029(15)

loop_
_atom_site_type_symbol
_atom_site_label
_atom_site_fract_x
_atom_site_fract_y
_atom_site_fract_z
_atom_site_U_iso_or_equiv
_atom_site_thermal_displace_type
_atom_site_occupancy
S S1 0.04506(3) 0.14250(4) 0.37866(4) 0.0480(2) Uani 1.000
O O1 0.26773(7) 0.31882(13) 0.50299(11) 0.0618(6) Uani 1.000
O O2 0.11963(8) 0.15943(13) 0.68677(12) 0.0696(6) Uani 1.000
O O3 -0.06481(10) 0.11352(16) 0.25369(12) 0.0888(8) Uani 1.000
N N1 0.16783(7) 0.29087(11) 0.41582(11) 0.0401(5) Uani 1.000
N N2 0.04313(8) 0.14086(11) 0.56343(11) 0.0422(5) Uani 1.000
N N3 -0.02981(8) 0.13470(11) 0.53490(11) 0.0401(5) Uani 1.000
N N4 -0.10278(8) 0.13086(11) 0.40394(11) 0.0421(5) Uani 1.000
C C1 0.09604(11) 0.50438(15) 0.46158(15) 0.0524(7) Uani 1.000
C C2 0.12526(14) 0.59118(18) 0.4846(2) 0.0698(9) Uani 1.000
C C3 0.14873(14) 0.6084(2) 0.5741(3) 0.0777(12) Uani 1.000
C C4 0.14151(15) 0.5396(2) 0.6414(2) 0.0784(10) Uani 1.000
C C5 0.11216(12) 0.45324(18) 0.61921(15) 0.0582(8) Uani 1.000
C C6 0.08915(9) 0.43394(13) 0.52857(12) 0.0388(5) Uani 1.000
C C7 0.05980(10) 0.33795(14) 0.50539(14) 0.0432(6) Uani 1.000
C C8 0.12175(9) 0.26612(13) 0.49578(13) 0.0379(5) Uani 1.000
C C9 0.23630(9) 0.32101(14) 0.42653(14) 0.0437(6) Uani 1.000
C C10 0.27272(13) 0.35813(19) 0.33969(17) 0.0669(9) Uani 1.000
C C11 0.09697(9) 0.16235(13) 0.48823(14) 0.0413(6) Uani 1.000
C C12 0.16144(11) 0.09402(16) 0.49016(19) 0.0620(8) Uani 1.000
C C13 0.05799(11) 0.14390(15) 0.65799(15) 0.0495(6) Uani 1.000
C C14 -0.00481(13) 0.1274(2) 0.72238(15) 0.0648(9) Uani 1.000
C C15 -0.03488(9) 0.13573(12) 0.44545(13) 0.0364(5) Uani 1.000
C C16 -0.11462(12) 0.11840(17) 0.30958(15) 0.0548(7) Uani 1.000
C C17 -0.19294(14) 0.1094(2) 0.28282(19) 0.0813(10) Uani 1.000
H H1 0.08074 0.49312 0.39990 0.0629 Uiso 1.000
H H1A 0.14921 0.29688 0.36249 0.0481 Uiso 1.000
H H2 0.12890 0.63805 0.43878 0.0836 Uiso 1.000
H H3 0.16948 0.66629 0.58949 0.0933 Uiso 1.000
H H4 0.15670 0.55149 0.70300 0.0939 Uiso 1.000
H H4A -0.14116 0.13831 0.43907 0.0506 Uiso 1.000
H H5 0.10777 0.40730 0.66588 0.0698 Uiso 1.000
H H7A 0.02674 0.31781 0.55496 0.0519 Uiso 1.000
H H7B 0.03266 0.34086 0.44660 0.0519 Uiso 1.000
H H8 0.15177 0.27133 0.55285 0.0454 Uiso 1.000
H H10A 0.31957 0.32885 0.33275 0.1004 Uiso 1.000
H H10B 0.24330 0.34413 0.28534 0.1004 Uiso 1.000
H H10C 0.27870 0.42528 0.34516 0.1004 Uiso 1.000
H H12A 0.18898 0.10360 0.54708 0.0929 Uiso 1.000
H H12B 0.14379 0.03021 0.48833 0.0929 Uiso 1.000
H H12C 0.19204 0.10534 0.43629 0.0929 Uiso 1.000
H H14A 0.01262 0.11865 0.78579 0.0971 Uiso 1.000
H H14B -0.03685 0.18095 0.72041 0.0971 Uiso 1.000
H H14C -0.03073 0.07196 0.70249 0.0971 Uiso 1.000
H H17A -0.19782 0.11564 0.21550 0.1219 Uiso 1.000
H H17B -0.21082 0.04870 0.30220 0.1219 Uiso 1.000
H H17C -0.22058 0.15813 0.31353 0.1219 Uiso 1.000

loop_
_atom_type_symbol
_atom_type_description
_atom_type_scat_dispersion_real
_atom_type_scat_dispersion_imag
_atom_type_scat_source
S S 0.1246 0.1234 'International Tables Vol C Tables 4.2.6.8 and 6.1.1.4'
O O 0.0106 0.0060 'International Tables Vol C Tables 4.2.6.8 and 6.1.1.4'
N N 0.0061 0.0033 'International Tables Vol C Tables 4.2.6.8 and 6.1.1.4'
H H 0.0000 0.0000 'International Tables Vol C Tables 4.2.6.8 and 6.1.1.4'
C C 0.0033 0.0016 'International Tables Vol C Tables 4.2.6.8 and 6.1.1.4'

loop_
_geom_angle_atom_site_label_1
_geom_angle_atom_site_label_2
_geom_angle_atom_site_label_3
_geom_angle
_geom_angle_publ_flag
C11 S1 C15 89.35(8) no
C8 N1 C9 122.41(15) no
N3 N2 C11 116.32(14) no
N3 N2 C13 118.35(15) no
C11 N2 C13 124.21(15) no
N2 N3 C15 110.88(14) no
C15 N4 C16 124.53(16) no
C9 N1 H1A 117.00 no
C8 N1 H1A 119.00 no
C16 N4 H4A 116.00 no
C15 N4 H4A 119.00 no
C2 C1 C6 121.1(2) no
C1 C2 C3 120.2(2) no
C2 C3 C4 119.3(3) no
C3 C4 C5 120.9(3) no
C4 C5 C6 120.7(2) no
C1 C6 C7 122.54(17) no
C5 C6 C7 119.61(18) no
C1 C6 C5 117.84(19) no
C6 C7 C8 110.76(15) no
N1 C8 C7 109.93(15) no
N1 C8 C11 110.33(15) no
C7 C8 C11 114.81(14) no
O1 C9 C10 121.54(17) no
N1 C9 C10 116.13(17) no
O1 C9 N1 122.33(18) no
N2 C11 C12 111.93(16) no
C8 C11 C12 111.91(15) no
S1 C11 C8 110.89(13) no
S1 C11 C12 108.63(15) no
S1 C11 N2 103.11(11) no
N2 C11 C8 110.03(15) no
O2 C13 N2 121.11(19) no
O2 C13 C14 122.8(2) no
N2 C13 C14 116.07(17) no
S1 C15 N3 118.54(13) no
S1 C15 N4 122.13(14) no
N3 C15 N4 119.34(16) no
O3 C16 C17 123.9(2) no
N4 C16 C17 114.38(19) no
O3 C16 N4 121.7(2) no
C2 C1 H1 119.00 no
C6 C1 H1 119.00 no
C1 C2 H2 120.00 no
C3 C2 H2 120.00 no
C2 C3 H3 120.00 no
C4 C3 H3 120.00 no
C3 C4 H4 120.00 no
C5 C4 H4 120.00 no
C4 C5 H5 120.00 no
C6 C5 H5 120.00 no
C6 C7 H7A 109.00 no
C6 C7 H7B 109.00 no
C8 C7 H7A 109.00 no
C8 C7 H7B 109.00 no
H7A C7 H7B 108.00 no
N1 C8 H8 107.00 no
C7 C8 H8 107.00 no
C11 C8 H8 107.00 no
C9 C10 H10A 109.00 no
C9 C10 H10B 109.00 no
C9 C10 H10C 109.00 no
H10A C10 H10B 109.00 no
H10A C10 H10C 109.00 no
H10B C10 H10C 109.00 no
C11 C12 H12A 109.00 no
C11 C12 H12B 109.00 no
C11 C12 H12C 109.00 no
H12A C12 H12B 109.00 no
H12A C12 H12C 109.00 no
H12B C12 H12C 109.00 no
C13 C14 H14A 109.00 no
C13 C14 H14B 109.00 no
C13 C14 H14C 109.00 no
H14A C14 H14B 109.00 no
H14A C14 H14C 109.00 no
H14B C14 H14C 109.00 no
C16 C17 H17A 109.00 no
C16 C17 H17B 109.00 no
C16 C17 H17C 109.00 no
H17A C17 H17B 109.00 no
H17A C17 H17C 109.00 no
H17B C17 H17C 109.00 no

loop_
_geom_bond_atom_site_label_1
_geom_bond_atom_site_label_2
_geom_bond_distance
_geom_bond_publ_flag
S1 C11 1.841(2) no
S1 C15 1.7480(18) no
O1 C9 1.226(2) no
O2 C13 1.223(3) no
O3 C16 1.211(3) no
N1 C8 1.455(2) no
N1 C9 1.336(2) no
N2 N3 1.402(2) no
N2 C11 1.483(2) no
N2 C13 1.365(3) no
N3 C15 1.268(2) no
N4 C15 1.380(2) no
N4 C16 1.363(3) no
N1 H1A 0.8300 no
N4 H4A 0.8700 no
C1 C6 1.381(3) no
C1 C2 1.380(3) no
C2 C3 1.359(5) no
C3 C4 1.368(5) no
C4 C5 1.372(4) no
C5 C6 1.377(3) no
C6 C7 1.498(3) no
C7 C8 1.532(3) no
C8 C11 1.542(3) no
C9 C10 1.494(3) no
C11 C12 1.529(3) no
C13 C14 1.488(3) no
C16 C17 1.493(3) no
C1 H1 0.9300 no
C2 H2 0.9300 no
C3 H3 0.9300 no
C4 H4 0.9300 no
C5 H5 0.9300 no
C7 H7A 0.9700 no
C7 H7B 0.9700 no
C8 H8 0.9800 no
C10 H10A 0.9600 no
C10 H10B 0.9600 no
C10 H10C 0.9600 no
C12 H12A 0.9600 no
C12 H12B 0.9600 no
C12 H12C 0.9600 no
C14 H14A 0.9600 no
C14 H14B 0.9600 no
C14 H14C 0.9600 no
C17 H17A 0.9600 no
C17 H17B 0.9600 no
C17 H17C 0.9600 no

loop_
_geom_contact_atom_site_label_1
_geom_contact_atom_site_label_2
_geom_contact_distance
_geom_contact_site_symmetry_2
_geom_contact_publ_flag
S1 O3 2.7130(19) . no
S1 N1 3.1257(15) . no
S1 N3 2.6042(16) . no
S1 H1A 2.9100 . no
S1 H7B 2.9800 . no
O1 N4 2.809(2) 3_556 no
O1 C17 3.275(3) 3_556 no
O2 C12 3.029(3) . no
O2 C8 3.094(3) . no
O3 S1 2.7130(19) . no
O1 H17C 2.6200 3_556 no
O1 H4A 1.9600 3_556 no
O1 H8 2.3400 . no
O1 H3 2.7400 7_545 no
O2 H8 2.5400 . no
O2 H1A 2.6200 8_555 no
O2 H10B 2.6600 8_555 no
O2 H12A 2.4800 . no
O3 H1 2.7800 4_545 no
N1 S1 3.1257(15) . no
N1 C1 3.360(3) . no
N2 S1 2.6127(17) . no
N3 S1 2.6042(16) . no
N3 C7 3.341(2) . no
N4 O1 2.809(2) 3_456 no
N1 H12C 2.6800 . no
N2 H7A 2.5300 . no
N3 H14B 2.7100 . no
N3 H14C 2.5300 . no
N3 H7A 2.8100 . no
N4 H12B 2.8400 5_556 no
C1 N1 3.360(3) . no
C1 C6 3.514(3) 5_566 no
C2 C7 3.546(3) 5_566 no
C4 C14 3.399(4) 4_556 no
C4 C10 3.527(4) 2_565 no
C6 C1 3.514(3) 5_566 no
C6 C9 3.455(2) . no
C7 C13 3.493(3) . no
C7 C2 3.546(3) 5_566 no
C7 N3 3.341(2) . no
C7 C15 3.455(3) . no
C8 O2 3.094(3) . no
C9 C6 3.455(2) . no
C10 C4 3.527(4) 2_564 no
C12 O2 3.029(3) . no
C13 C7 3.493(3) . no
C14 C4 3.399(4) 4_546 no
C15 C7 3.455(3) . no
C17 O1 3.275(3) 3_456 no
C3 H12A 3.0100 7_555 no
C4 H14C 3.0400 4_556 no
C4 H17B 3.0900 3_556 no
C5 H8 2.8400 . no
C9 H4A 3.0000 3_556 no
C10 H4 2.6600 2_564 no
C13 H7A 2.9200 . no
C13 H8 2.9000 . no
C13 H12A 2.9300 . no
H1 H7B 2.4200 . no
H1 O3 2.7800 4_555 no
H1 H14A 2.5800 8_554 no
H1A S1 2.9100 . no
H1A H7B 2.5300 . no
H1A H10B 2.1500 . no
H1A O2 2.6200 8_554 no
H2 H17A 2.5400 4_555 no
H3 O1 2.7400 7_555 no
H4 C10 2.6600 2_565 no
H4 H10A 2.5300 2_565 no
H4 H10C 2.3600 2_565 no
H4A H17C 2.3100 . no
H4A O1 1.9600 3_456 no
H4A C9 3.0000 3_456 no
H4A H12B 2.6000 5_556 no
H5 H7A 2.5100 . no
H7A N2 2.5300 . no
H7A N3 2.8100 . no
H7A C13 2.9200 . no
H7A H5 2.5100 . no
H7B S1 2.9800 . no
H7B H1 2.4200 . no
H7B H1A 2.5300 . no
H7B H14A 2.3700 8_554 no
H8 O1 2.3400 . no
H8 O2 2.5400 . no
H8 C5 2.8400 . no
H8 C13 2.9000 . no
H8 H12A 2.4700 . no
H10A H4 2.5300 2_564 no
H10B H1A 2.1500 . no
H10B O2 2.6600 8_554 no
H10C H4 2.3600 2_564 no
H12A O2 2.4800 . no
H12A C13 2.9300 . no
H12A H8 2.4700 . no
H12A C3 3.0100 7_545 no
H12B N4 2.8400 5_556 no
H12B H4A 2.6000 5_556 no
H12C N1 2.6800 . no
H14A H1 2.5800 8_555 no
H14A H7B 2.3700 8_555 no
H14B N3 2.7100 . no
H14C N3 2.5300 . no
H14C C4 3.0400 4_546 no
H17A H2 2.5400 4_545 no
H17B C4 3.0900 3_456 no
H17C H4A 2.3100 . no
H17C O1 2.6200 3_456 no

loop_
_geom_hbond_atom_site_label_D
_geom_hbond_atom_site_label_H
_geom_hbond_atom_site_label_A
_geom_hbond_site_symmetry_A
_geom_hbond_distance_DH
_geom_hbond_distance_HA
_geom_hbond_distance_DA
_geom_hbond_angle_DHA
_geom_hbond_publ_flag
N4 H4A O1 3_456 0.8700 1.9600 2.809(2) 166.00 yes

loop_
_geom_torsion_atom_site_label_1
_geom_torsion_atom_site_label_2
_geom_torsion_atom_site_label_3
_geom_torsion_atom_site_label_4
_geom_torsion
_geom_torsion_publ_flag
C15 S1 C11 N2 11.14(12) no
C15 S1 C11 C8 -106.59(13) no
C15 S1 C11 C12 130.03(14) no
C11 S1 C15 N3 -7.87(16) no
C11 S1 C15 N4 172.58(15) no
C9 N1 C8 C7 111.74(19) no
C9 N1 C8 C11 -120.66(18) no
C8 N1 C9 O1 9.2(3) no
C8 N1 C9 C10 -170.62(18) no
C11 N2 N3 C15 9.4(2) no
C13 N2 N3 C15 177.80(17) no
N3 N2 C11 S1 -13.94(17) no
N3 N2 C11 C8 104.40(17) no
N3 N2 C11 C12 -130.51(17) no
C13 N2 C11 S1 178.39(15) no
C13 N2 C11 C8 -63.3(2) no
C13 N2 C11 C12 61.8(2) no
N3 N2 C13 O2 -172.06(19) no
N3 N2 C13 C14 7.9(3) no
C11 N2 C13 O2 -4.6(3) no
C11 N2 C13 C14 175.33(19) no
N2 N3 C15 S1 0.9(2) no
N2 N3 C15 N4 -179.59(15) no
C16 N4 C15 S1 9.0(3) no
C16 N4 C15 N3 -170.58(19) no
C15 N4 C16 O3 -2.4(3) no
C15 N4 C16 C17 176.33(19) no
C6 C1 C2 C3 0.8(4) no
C2 C1 C6 C5 0.2(3) no
C2 C1 C6 C7 -178.1(2) no
C1 C2 C3 C4 -1.5(4) no
C2 C3 C4 C5 1.2(4) no
C3 C4 C5 C6 -0.1(4) no
C4 C5 C6 C1 -0.6(3) no
C4 C5 C6 C7 177.8(2) no
C1 C6 C7 C8 101.7(2) no
C5 C6 C7 C8 -76.6(2) no
C6 C7 C8 N1 -64.50(19) no
C6 C7 C8 C11 170.43(15) no
N1 C8 C11 S1 -59.86(16) no
N1 C8 C11 N2 -173.28(13) no
N1 C8 C11 C12 61.6(2) no
C7 C8 C11 S1 65.02(18) no
C7 C8 C11 N2 -48.4(2) no
C7 C8 C11 C12 -173.52(17) no
